data_7117746
loop_
_publ_author_name
'Christopher L. Clark'
'Jill J. Lockhart'
'Phillip E. Fanwick'
'Suzanne C. Bart'

_publ_section_title
;
 Synthesis of low-valent uranium fluorides by C-F bond activation
;
_journal_name_full Chem.Commun.
_journal_page_first 14084
_journal_paper_doi 10.1039/C5cc05049A
_journal_volume 51
_journal_year 2015
_chemical_formula_moiety 'C30 H43 B2 F2 N12 U1'
_chemical_formula_sum 'C30 H43 B2 F2 N12 U'
_chemical_formula_weight 869.41
_chemical_name_systematic Tp*2UF2
_chemical_properties_physical 'Air-sensitive, Moisture-sensitive, Oxygen-sensitive'
_space_group_crystal_system monoclinic
_space_group_IT_number 14
_space_group_name_Hall '-P 2yn'
_space_group_name_H-M_alt 'P 1 21/n 1'
_symmetry_space_group_name_Hall '-P 2yn'
_symmetry_space_group_name_H-M 'P 1 21/n 1'
_atom_sites_solution_hydrogens geom
_atom_sites_solution_primary iterative
_atom_sites_solution_secondary difmap
_audit_creation_method SHELXL-2014/6
_audit_update_record
;
2015-06-15 deposited with the CCDC.
2015-07-27 downloaded from the CCDC.
;
_cell_angle_alpha 90
_cell_angle_beta 93.165(3)
_cell_angle_gamma 90
_cell_formula_units_Z 4
_cell_length_a 11.7840(6)
_cell_length_b 22.3831(10)
_cell_length_c 17.0603(7)
_cell_measurement_reflns_used 35248
_cell_measurement_temperature 200(2)
_cell_measurement_theta_max 72.641
_cell_measurement_theta_min 4.447
_cell_volume 4493.0(4)
_computing_cell_refinement 'HKL3000 (Otwinowski & Minor, 1997)'
_computing_data_collection 'Crystal Clear(Rigaku 2001)'
_computing_data_reduction 'HKL3000 (Otwinowski & Minor, 1997)'
_computing_publication_material 'local programs'
_computing_structure_refinement 'SHELXL-2014/6 (Sheldrick, 2014)'
_computing_structure_solution 'SHELXT (Sheldrick)'
_diffrn_ambient_temperature 200(2)
_diffrn_measured_fraction_theta_full 0.925
_diffrn_measured_fraction_theta_max 0.887
_diffrn_measurement_details
;
Data were collected on a Rigaku Rapid which has a quarter 
chi circle and a 200 degree curved image plate at a fixed 
distance of 127.4mm.  Strategy was optimized using the 
CrystalClear software.  The completeness is the best 
that can be obtained with this geometry. The missing data are not 
cusp data but mostly high angle data.
Also the use of HKL3000/SCALEPACK lowers the number 
of observed data as inconsistent equivalents are removed 
from the data set and not included in the collected total.
;
_diffrn_measurement_device_type 'Rigaku Rapid II'
_diffrn_measurement_method \w
_diffrn_radiation_type CuK\a
_diffrn_radiation_wavelength 1.54178
_diffrn_reflns_av_R_equivalents 0.000
_diffrn_reflns_av_unetI/netI 0.1356
_diffrn_reflns_laue_measured_fraction_max 0.887
_diffrn_reflns_limit_h_max 14
_diffrn_reflns_limit_h_min -12
_diffrn_reflns_limit_k_max 27
_diffrn_reflns_limit_k_min -23
_diffrn_reflns_limit_l_max 20
_diffrn_reflns_limit_l_min -20
_diffrn_reflns_number 35248
_diffrn_reflns_point_group_measured_fraction_full 0.925
_diffrn_reflns_point_group_measured_fraction_max 0.887
_diffrn_reflns_theta_full 67.679
_diffrn_reflns_theta_max 72.641
_diffrn_reflns_theta_min 4.447
_diffrn_source 'microfocus source'
_exptl_absorpt_coefficient_mu 10.495
_exptl_absorpt_correction_T_max 0.350
_exptl_absorpt_correction_T_min 0.030
_exptl_absorpt_correction_type multi-scan
_exptl_absorpt_process_details 'SCALEPACK (Otwinowski & Minor, 1997)'
_exptl_crystal_colour yellow
_exptl_crystal_density_diffrn 1.285
_exptl_crystal_description platelet
_exptl_crystal_F_000 1708
_exptl_crystal_recrystallization_method 'Re-crystallisation from solvent: THF/Pentane'
_exptl_crystal_size_max 0.200
_exptl_crystal_size_mid 0.200
_exptl_crystal_size_min 0.100
_refine_diff_density_max 1.653
_refine_diff_density_min -1.813
_refine_diff_density_rms 0.213
_refine_ls_extinction_coef .
_refine_ls_extinction_method none
_refine_ls_goodness_of_fit_ref 0.982
_refine_ls_hydrogen_treatment constr
_refine_ls_matrix_type full
_refine_ls_number_parameters 435
_refine_ls_number_reflns 7912
_refine_ls_number_restraints 0
_refine_ls_restrained_S_all 0.982
_refine_ls_R_factor_all 0.0977
_refine_ls_R_factor_gt 0.0634
_refine_ls_shift/su_max 0.001
_refine_ls_shift/su_mean 0.000
_refine_ls_structure_factor_coef Fsqd
_refine_ls_weighting_details 'w=1/[\s^2^(Fo^2^)+(0.1023P)^2^] where P=(Fo^2^+2Fc^2^)/3'
_refine_ls_weighting_scheme calc
_refine_ls_wR_factor_gt 0.1728
_refine_ls_wR_factor_ref 0.1879
_reflns_Friedel_coverage 0.000
_reflns_friedel_fraction_full .
_reflns_friedel_fraction_max .
_reflns_number_gt 4733
_reflns_number_total 7912
_reflns_threshold_expression 'I > 2\s(I)'
_cod_data_source_file c5cc05049a2.cif
_cod_data_source_block CLC4
_cod_database_code 7117746
_shelx_space_group_comment
;
The symmetry employed for this shelxl refinement is uniquely defined
by the following loop, which should always be used as a source of
symmetry information in preference to the above space-group names.
They are only intended as comments.
;
_shelx_estimated_absorpt_t_min 0.228
_shelx_estimated_absorpt_t_max 0.420
_shelxl_version_number 2014/6

loop_
_space_group_symop_operation_xyz
'x, y, z'
'-x+1/2, y+1/2, -z+1/2'
'-x, -y, -z'
'x-1/2, -y-1/2, z-1/2'

loop_
_atom_site_label
_atom_site_type_symbol
_atom_site_fract_x
_atom_site_fract_y
_atom_site_fract_z
_atom_site_U_iso_or_equiv
_atom_site_adp_type
_atom_site_occupancy
_atom_site_site_symmetry_order
_atom_site_calc_flag
_atom_site_refinement_flags_posn
_atom_site_refinement_flags_adp
_atom_site_refinement_flags_occupancy
_atom_site_disorder_assembly
_atom_site_disorder_group
U1 U 1.09535(3) 0.73981(2) 0.33258(2) 0.03867(17) Uani 1 1 d . . . . .
F1 F 0.9731(6) 0.8059(3) 0.3085(4) 0.0542(19) Uani 1 1 d . . . . .
F2 F 1.2209(6) 0.8055(3) 0.3422(4) 0.057(2) Uani 1 1 d . . . . .
N11 N 1.0464(9) 0.7895(4) 0.4640(6) 0.048(3) Uani 1 1 d . . . . .
N12 N 1.0327(10) 0.7580(5) 0.5297(7) 0.052(3) Uani 1 1 d . . . . .
N21 N 1.0035(8) 0.6493(4) 0.4099(5) 0.040(2) Uani 1 1 d . . . . .
N22 N 1.0098(9) 0.6487(5) 0.4915(6) 0.047(3) Uani 1 1 d . . . . .
N31 N 1.2378(8) 0.7093(4) 0.4429(5) 0.041(2) Uani 1 1 d . . . . .
N32 N 1.2060(8) 0.6941(4) 0.5162(6) 0.041(2) Uani 1 1 d . . . . .
N61 N 1.1801(8) 0.6389(4) 0.2750(6) 0.045(3) Uani 1 1 d . . . . .
N62 N 1.1690(9) 0.6297(4) 0.1942(6) 0.046(3) Uani 1 1 d . . . . .
N71 N 0.9491(8) 0.6964(4) 0.2296(5) 0.039(2) Uani 1 1 d . . . . .
N72 N 0.9776(8) 0.6748(4) 0.1578(6) 0.040(2) Uani 1 1 d . . . . .
N81 N 1.1465(8) 0.7724(4) 0.1916(6) 0.043(3) Uani 1 1 d . . . . .
N82 N 1.1555(9) 0.7331(4) 0.1304(6) 0.043(3) Uani 1 1 d . . . . .
C13 C 0.9971(11) 0.7933(7) 0.5873(8) 0.057(4) Uani 1 1 d . . . . .
C14 C 0.9888(10) 0.8538(7) 0.5550(9) 0.067(4) Uani 1 1 d . . . . .
H14 H 0.9666 0.8894 0.5803 0.081 Uiso 1 1 calc R U . . .
C15 C 1.0202(12) 0.8468(6) 0.4809(8) 0.057(4) Uani 1 1 d . . . . .
C16 C 0.9676(13) 0.7736(7) 0.6659(9) 0.069(4) Uani 1 1 d . . . . .
H16A H 0.9729 0.7326 0.6798 0.083 Uiso 1 1 calc R U . . .
H16B H 0.9432 0.8020 0.7028 0.083 Uiso 1 1 calc R U . . .
C17 C 1.0330(15) 0.8981(6) 0.4220(9) 0.092(6) Uani 1 1 d . . . . .
H17A H 1.1020 0.8920 0.3935 0.138 Uiso 1 1 calc R U . . .
H17B H 1.0384 0.9362 0.4503 0.138 Uiso 1 1 calc R U . . .
H17C H 0.9667 0.8988 0.3847 0.138 Uiso 1 1 calc R U . . .
C23 C 0.9652(10) 0.5983(5) 0.5198(7) 0.043(3) Uani 1 1 d . . . . .
C24 C 0.9251(10) 0.5621(6) 0.4560(7) 0.053(3) Uani 1 1 d . . . . .
H24 H 0.8876 0.5246 0.4575 0.063 Uiso 1 1 calc R U . . .
C25 C 0.9545(10) 0.5956(5) 0.3888(8) 0.051(4) Uani 1 1 d . . . . .
C26 C 0.9635(12) 0.5850(6) 0.6039(9) 0.070(4) Uani 1 1 d . . . . .
H26A H 1.0413 0.5856 0.6273 0.104 Uiso 1 1 calc R U . . .
H26B H 0.9304 0.5453 0.6111 0.104 Uiso 1 1 calc R U . . .
H26C H 0.9177 0.6151 0.6295 0.104 Uiso 1 1 calc R U . . .
C27 C 0.9306(12) 0.5735(6) 0.2976(9) 0.079(5) Uani 1 1 d . . . . .
H27A H 0.8586 0.5903 0.2764 0.118 Uiso 1 1 calc R U . . .
H27B H 0.9264 0.5297 0.2960 0.118 Uiso 1 1 calc R U . . .
H27C H 0.9926 0.5871 0.2660 0.118 Uiso 1 1 calc R U . . .
C33 C 1.2990(12) 0.6826(5) 0.5661(8) 0.053(4) Uani 1 1 d . . . . .
C34 C 1.3933(12) 0.6894(6) 0.5171(9) 0.063(4) Uani 1 1 d . . . . .
H34 H 1.4710 0.6833 0.5330 0.076 Uiso 1 1 calc R U . . .
C35 C 1.3529(11) 0.7059(5) 0.4439(8) 0.051(4) Uani 1 1 d . . . . .
C36 C 1.2950(13) 0.6625(6) 0.6483(8) 0.069(4) Uani 1 1 d . . . . .
H36A H 1.2546 0.6923 0.6784 0.103 Uiso 1 1 calc R U . . .
H36B H 1.3726 0.6578 0.6712 0.103 Uiso 1 1 calc R U . . .
H36C H 1.2551 0.6242 0.6499 0.103 Uiso 1 1 calc R U . . .
C37 C 1.4182(11) 0.7193(7) 0.3736(9) 0.063(4) Uani 1 1 d . . . . .
H37A H 1.3990 0.6899 0.3324 0.095 Uiso 1 1 calc R U . . .
H37B H 1.4998 0.7174 0.3879 0.095 Uiso 1 1 calc R U . . .
H37C H 1.3986 0.7594 0.3543 0.095 Uiso 1 1 calc R U . . .
C63 C 1.2129(11) 0.5752(6) 0.1771(9) 0.064(4) Uani 1 1 d . . . . .
C64 C 1.2521(11) 0.5483(6) 0.2462(8) 0.061(4) Uani 1 1 d . . . . .
H64 H 1.2859 0.5099 0.2527 0.074 Uiso 1 1 calc R U . . .
C65 C 1.2309(11) 0.5897(5) 0.3039(8) 0.052(3) Uani 1 1 d . . . . .
C66 C 1.2199(14) 0.5498(6) 0.0943(8) 0.091(6) Uani 1 1 d . . . . .
H66A H 1.1434 0.5474 0.0689 0.136 Uiso 1 1 calc R U . . .
H66B H 1.2537 0.5098 0.0973 0.136 Uiso 1 1 calc R U . . .
H66C H 1.2672 0.5760 0.0635 0.136 Uiso 1 1 calc R U . . .
C67 C 1.2555(12) 0.5778(6) 0.3918(8) 0.067(4) Uani 1 1 d . . . . .
H67A H 1.2547 0.5347 0.4016 0.100 Uiso 1 1 calc R U . . .
H67B H 1.1971 0.5972 0.4218 0.100 Uiso 1 1 calc R U . . .
H67C H 1.3303 0.5941 0.4082 0.100 Uiso 1 1 calc R U . . .
C73 C 0.8836(10) 0.6626(5) 0.1124(7) 0.044(3) Uani 1 1 d . . . . .
C74 C 0.7911(11) 0.6759(6) 0.1593(8) 0.051(3) Uani 1 1 d . . . . .
H74 H 0.7129 0.6712 0.1441 0.061 Uiso 1 1 calc R U . . .
C75 C 0.8345(11) 0.6964(5) 0.2300(7) 0.045(3) Uani 1 1 d . . . . .
C76 C 0.8794(11) 0.6405(6) 0.0310(8) 0.065(4) Uani 1 1 d . . . . .
H76A H 0.9366 0.6613 0.0016 0.098 Uiso 1 1 calc R U . . .
H76B H 0.8038 0.6479 0.0061 0.098 Uiso 1 1 calc R U . . .
H76C H 0.8951 0.5975 0.0310 0.098 Uiso 1 1 calc R U . . .
C77 C 0.7747(11) 0.7152(6) 0.2997(7) 0.056(3) Uani 1 1 d . . . . .
H77A H 0.7959 0.6887 0.3438 0.084 Uiso 1 1 calc R U . . .
H77B H 0.6925 0.7131 0.2880 0.084 Uiso 1 1 calc R U . . .
H77C H 0.7962 0.7564 0.3134 0.084 Uiso 1 1 calc R U . . .
C83 C 1.1948(12) 0.7606(6) 0.0676(9) 0.053(4) Uani 1 1 d . . . . .
C84 C 1.2117(10) 0.8185(7) 0.0881(8) 0.059(4) Uani 1 1 d . . . . .
H84 H 1.2411 0.8489 0.0561 0.071 Uiso 1 1 calc R U . . .
C85 C 1.1782(11) 0.8254(5) 0.1648(8) 0.048(3) Uani 1 1 d . . . . .
C86 C 1.2137(13) 0.7299(7) -0.0070(9) 0.075(5) Uani 1 1 d . . . . .
H86A H 1.2767 0.7016 0.0008 0.112 Uiso 1 1 calc R U . . .
H86B H 1.2323 0.7594 -0.0467 0.112 Uiso 1 1 calc R U . . .
H86C H 1.1446 0.7083 -0.0247 0.112 Uiso 1 1 calc R U . . .
C87 C 1.1684(14) 0.8841(6) 0.2156(10) 0.085(5) Uani 1 1 d . . . . .
H87A H 1.0896 0.8894 0.2298 0.127 Uiso 1 1 calc R U . . .
H87B H 1.1916 0.9187 0.1851 0.127 Uiso 1 1 calc R U . . .
H87C H 1.2180 0.8807 0.2634 0.127 Uiso 1 1 calc R U . . .
B1 B 1.0812(12) 0.6943(7) 0.5420(10) 0.051(4) Uani 1 1 d . . . . .
H1 H 1.0799 0.6832 0.5987 0.061 Uiso 1 1 calc R U . . .
B2 B 1.1002(13) 0.6718(6) 0.1337(9) 0.047(4) Uani 1 1 d . . . . .
H2 H 1.1007 0.6533 0.0804 0.056 Uiso 1 1 calc R U . . .

loop_
_atom_site_aniso_label
_atom_site_aniso_U_11
_atom_site_aniso_U_22
_atom_site_aniso_U_33
_atom_site_aniso_U_23
_atom_site_aniso_U_13
_atom_site_aniso_U_12
U1 0.0383(3) 0.0376(2) 0.0390(2) -0.00025(19) -0.00844(18) -0.00013(18)
F1 0.053(5) 0.051(4) 0.056(5) -0.001(3) -0.018(4) 0.015(3)
F2 0.053(5) 0.051(4) 0.066(5) 0.007(4) -0.005(4) -0.018(3)
N11 0.061(7) 0.043(6) 0.038(6) -0.011(5) -0.001(5) 0.004(5)
N12 0.051(8) 0.055(6) 0.049(7) -0.020(5) -0.013(6) 0.002(5)
N21 0.035(6) 0.047(6) 0.038(6) 0.004(4) -0.006(5) -0.005(4)
N22 0.043(7) 0.058(7) 0.038(6) 0.004(5) -0.011(5) 0.005(5)
N31 0.045(7) 0.044(6) 0.034(6) 0.002(5) 0.004(5) -0.006(5)
N32 0.033(6) 0.041(5) 0.048(6) 0.011(5) -0.012(5) 0.000(4)
N61 0.038(6) 0.044(6) 0.051(7) -0.007(5) -0.019(5) 0.004(4)
N62 0.048(7) 0.040(6) 0.049(7) -0.004(5) -0.001(5) 0.005(5)
N71 0.039(7) 0.042(6) 0.035(6) 0.006(4) -0.006(5) -0.002(4)
N72 0.035(6) 0.046(6) 0.039(6) -0.002(5) 0.002(5) -0.003(4)
N81 0.046(7) 0.034(6) 0.049(7) 0.005(4) -0.005(5) 0.006(4)
N82 0.042(7) 0.047(6) 0.039(6) 0.002(5) 0.000(5) 0.003(5)
C13 0.039(9) 0.082(11) 0.049(8) -0.025(8) 0.004(7) -0.004(7)
C14 0.031(9) 0.082(11) 0.089(12) -0.010(9) -0.001(8) 0.020(7)
C15 0.076(11) 0.052(8) 0.041(8) -0.017(6) -0.003(7) 0.012(7)
C16 0.064(11) 0.102(12) 0.045(9) -0.006(8) 0.026(7) 0.029(9)
C17 0.143(17) 0.044(9) 0.083(13) -0.011(8) -0.028(11) 0.014(10)
C23 0.031(8) 0.053(8) 0.046(8) 0.010(6) 0.006(6) -0.002(5)
C24 0.053(9) 0.058(8) 0.045(8) 0.013(6) -0.012(7) 0.006(6)
C25 0.038(8) 0.045(7) 0.070(10) 0.034(7) -0.010(7) -0.011(6)
C26 0.070(11) 0.056(9) 0.085(12) 0.011(8) 0.024(9) 0.000(7)
C27 0.082(12) 0.043(8) 0.109(13) 0.005(8) -0.019(10) -0.014(7)
C33 0.058(10) 0.042(7) 0.055(9) -0.006(6) -0.020(8) 0.000(6)
C34 0.034(9) 0.060(9) 0.092(12) 0.000(8) -0.025(9) -0.002(6)
C35 0.032(8) 0.048(8) 0.069(10) -0.011(7) -0.022(7) 0.006(6)
C36 0.083(12) 0.078(10) 0.044(8) -0.003(7) -0.020(8) 0.000(8)
C37 0.035(9) 0.077(10) 0.078(11) 0.005(8) 0.012(8) -0.008(7)
C63 0.044(9) 0.047(8) 0.098(12) -0.021(8) -0.016(8) 0.007(6)
C64 0.064(10) 0.038(7) 0.080(10) -0.006(7) -0.017(8) 0.012(6)
C65 0.055(9) 0.045(7) 0.054(8) 0.005(6) -0.008(7) 0.000(6)
C66 0.127(15) 0.067(10) 0.074(11) -0.039(9) -0.026(10) 0.028(10)
C67 0.079(11) 0.050(8) 0.067(10) 0.005(7) -0.028(8) 0.016(7)
C73 0.032(8) 0.054(8) 0.044(7) -0.008(6) -0.015(6) -0.002(5)
C74 0.038(8) 0.054(8) 0.059(9) 0.005(7) -0.016(7) -0.001(6)
C75 0.036(8) 0.058(8) 0.041(7) -0.001(6) -0.001(6) 0.010(6)
C76 0.066(10) 0.070(10) 0.057(9) -0.012(7) -0.023(8) -0.003(7)
C77 0.049(9) 0.077(9) 0.042(8) 0.005(7) -0.004(7) 0.006(7)
C83 0.038(9) 0.069(9) 0.050(9) 0.013(7) -0.001(7) -0.001(7)
C84 0.038(9) 0.074(11) 0.066(10) 0.031(8) 0.004(7) -0.010(7)
C85 0.049(9) 0.044(7) 0.052(8) 0.017(6) -0.002(7) -0.008(6)
C86 0.063(11) 0.106(13) 0.054(10) 0.029(9) -0.005(8) -0.003(9)
C87 0.103(14) 0.048(9) 0.100(14) 0.011(9) -0.024(11) -0.027(8)
B1 0.033(10) 0.069(10) 0.050(10) 0.002(8) -0.008(8) 0.015(7)
B2 0.047(10) 0.046(8) 0.047(9) -0.008(7) 0.001(8) -0.014(7)

loop_
_atom_type_symbol
_atom_type_description
_atom_type_scat_dispersion_real
_atom_type_scat_dispersion_imag
_atom_type_scat_source
C C 0.0181 0.0091 'International Tables Vol C Tables 4.2.6.8 and 6.1.1.4'
H H 0.0000 0.0000 'International Tables Vol C Tables 4.2.6.8 and 6.1.1.4'
B B 0.0090 0.0039 'International Tables Vol C Tables 4.2.6.8 and 6.1.1.4'
N N 0.0311 0.0180 'International Tables Vol C Tables 4.2.6.8 and 6.1.1.4'
F F 0.0727 0.0534 'International Tables Vol C Tables 4.2.6.8 and 6.1.1.4'
U U -4.3638 13.4090 'International Tables Vol C Tables 4.2.6.8 and 6.1.1.4'

loop_
_geom_angle_atom_site_label_1
_geom_angle_atom_site_label_2
_geom_angle_atom_site_label_3
_geom_angle
_geom_angle_site_symmetry_1
_geom_angle_site_symmetry_3
F2 U1 F1 89.7(3) . .
F2 U1 N31 72.2(3) . .
F1 U1 N31 139.0(3) . .
F2 U1 N71 139.7(3) . .
F1 U1 N71 72.9(3) . .
N31 U1 N71 142.3(3) . .
F2 U1 N11 79.7(3) . .
F1 U1 N11 71.5(3) . .
N31 U1 N11 69.2(3) . .
N71 U1 N11 125.2(3) . .
F2 U1 N81 71.2(3) . .
F1 U1 N81 79.2(3) . .
N31 U1 N81 125.4(3) . .
N71 U1 N81 70.0(3) . .
N11 U1 N81 138.4(3) . .
F2 U1 N61 110.2(3) . .
F1 U1 N61 142.4(3) . .
N31 U1 N61 78.5(3) . .
N71 U1 N61 71.4(3) . .
N11 U1 N61 141.6(3) . .
N81 U1 N61 77.8(3) . .
F2 U1 N21 143.0(3) . .
F1 U1 N21 109.8(3) . .
N31 U1 N21 72.6(3) . .
N71 U1 N21 77.2(3) . .
N11 U1 N21 77.5(3) . .
N81 U1 N21 141.6(3) . .
N61 U1 N21 73.3(3) . .
N12 N11 C15 106.2(10) . .
N12 N11 U1 122.6(7) . .
C15 N11 U1 130.9(9) . .
N11 N12 C13 111.0(11) . .
N11 N12 B1 122.5(11) . .
C13 N12 B1 124.7(12) . .
C25 N21 N22 104.6(9) . .
C25 N21 U1 135.1(8) . .
N22 N21 U1 120.0(7) . .
C23 N22 N21 111.5(10) . .
C23 N22 B1 124.2(11) . .
N21 N22 B1 123.2(11) . .
C35 N31 N32 107.3(10) . .
C35 N31 U1 130.0(8) . .
N32 N31 U1 122.7(7) . .
N31 N32 C33 111.3(10) . .
N31 N32 B1 124.6(10) . .
C33 N32 B1 124.0(11) . .
C65 N61 N62 105.0(10) . .
C65 N61 U1 136.8(9) . .
N62 N61 U1 118.1(6) . .
C63 N62 N61 109.2(10) . .
C63 N62 B2 125.3(11) . .
N61 N62 B2 124.9(10) . .
C75 N71 N72 107.3(9) . .
C75 N71 U1 128.8(8) . .
N72 N71 U1 123.4(7) . .
C73 N72 N71 110.5(10) . .
C73 N72 B2 126.8(11) . .
N71 N72 B2 122.5(10) . .
C85 N81 N82 105.9(11) . .
C85 N81 U1 130.3(9) . .
N82 N81 U1 123.5(7) . .
C83 N82 N81 111.0(10) . .
C83 N82 B2 127.7(12) . .
N81 N82 B2 119.8(11) . .
N12 C13 C14 106.6(13) . .
N12 C13 C16 126.1(14) . .
C14 C13 C16 127.3(13) . .
C15 C14 C13 103.3(13) . .
C15 C14 H14 128.4 . .
C13 C14 H14 128.4 . .
C14 C15 N11 112.9(13) . .
C14 C15 C17 124.6(13) . .
N11 C15 C17 122.4(12) . .
C13 C16 H16A 120.0 . .
C13 C16 H16B 120.0 . .
H16A C16 H16B 120.0 . .
C15 C17 H17A 109.5 . .
C15 C17 H17B 109.5 . .
H17A C17 H17B 109.5 . .
C15 C17 H17C 109.5 . .
H17A C17 H17C 109.5 . .
H17B C17 H17C 109.5 . .
N22 C23 C24 108.8(11) . .
N22 C23 C26 123.3(12) . .
C24 C23 C26 127.9(12) . .
C23 C24 C25 103.5(12) . .
C23 C24 H24 128.3 . .
C25 C24 H24 128.3 . .
N21 C25 C24 111.5(12) . .
N21 C25 C27 124.1(10) . .
C24 C25 C27 124.5(11) . .
C23 C26 H26A 109.5 . .
C23 C26 H26B 109.5 . .
H26A C26 H26B 109.5 . .
C23 C26 H26C 109.5 . .
H26A C26 H26C 109.5 . .
H26B C26 H26C 109.5 . .
C25 C27 H27A 109.5 . .
C25 C27 H27B 109.5 . .
H27A C27 H27B 109.5 . .
C25 C27 H27C 109.5 . .
H27A C27 H27C 109.5 . .
H27B C27 H27C 109.5 . .
N32 C33 C34 103.7(12) . .
N32 C33 C36 125.4(13) . .
C34 C33 C36 130.7(13) . .
C35 C34 C33 108.6(12) . .
C35 C34 H34 125.7 . .
C33 C34 H34 125.7 . .
N31 C35 C34 109.0(13) . .
N31 C35 C37 122.5(11) . .
C34 C35 C37 128.4(13) . .
C33 C36 H36A 109.5 . .
C33 C36 H36B 109.5 . .
H36A C36 H36B 109.5 . .
C33 C36 H36C 109.5 . .
H36A C36 H36C 109.5 . .
H36B C36 H36C 109.5 . .
C35 C37 H37A 109.5 . .
C35 C37 H37B 109.5 . .
H37A C37 H37B 109.5 . .
C35 C37 H37C 109.5 . .
H37A C37 H37C 109.5 . .
H37B C37 H37C 109.5 . .
N62 C63 C64 108.7(13) . .
N62 C63 C66 124.8(13) . .
C64 C63 C66 126.4(12) . .
C63 C64 C65 104.4(11) . .
C63 C64 H64 127.8 . .
C65 C64 H64 127.8 . .
N61 C65 C64 112.7(12) . .
N61 C65 C67 124.0(12) . .
C64 C65 C67 123.2(11) . .
C63 C66 H66A 109.5 . .
C63 C66 H66B 109.5 . .
H66A C66 H66B 109.5 . .
C63 C66 H66C 109.5 . .
H66A C66 H66C 109.5 . .
H66B C66 H66C 109.5 . .
C65 C67 H67A 109.5 . .
C65 C67 H67B 109.5 . .
H67A C67 H67B 109.5 . .
C65 C67 H67C 109.5 . .
H67A C67 H67C 109.5 . .
H67B C67 H67C 109.5 . .
N72 C73 C74 105.5(11) . .
N72 C73 C76 126.5(12) . .
C74 C73 C76 128.0(11) . .
C75 C74 C73 107.9(11) . .
C75 C74 H74 126.1 . .
C73 C74 H74 126.1 . .
N71 C75 C74 108.8(12) . .
N71 C75 C77 121.7(11) . .
C74 C75 C77 129.5(12) . .
C73 C76 H76A 109.5 . .
C73 C76 H76B 109.5 . .
H76A C76 H76B 109.5 . .
C73 C76 H76C 109.5 . .
H76A C76 H76C 109.5 . .
H76B C76 H76C 109.5 . .
C75 C77 H77A 109.5 . .
C75 C77 H77B 109.5 . .
H77A C77 H77B 109.5 . .
C75 C77 H77C 109.5 . .
H77A C77 H77C 109.5 . .
H77B C77 H77C 109.5 . .
N82 C83 C84 106.6(13) . .
N82 C83 C86 123.5(13) . .
C84 C83 C86 129.9(14) . .
C83 C84 C85 107.6(12) . .
C83 C84 H84 126.2 . .
C85 C84 H84 126.2 . .
N81 C85 C84 108.8(12) . .
N81 C85 C87 121.4(12) . .
C84 C85 C87 129.7(12) . .
C83 C86 H86A 109.5 . .
C83 C86 H86B 109.5 . .
H86A C86 H86B 109.5 . .
C83 C86 H86C 109.5 . .
H86A C86 H86C 109.5 . .
H86B C86 H86C 109.5 . .
C85 C87 H87A 109.5 . .
C85 C87 H87B 109.5 . .
H87A C87 H87B 109.5 . .
C85 C87 H87C 109.5 . .
H87A C87 H87C 109.5 . .
H87B C87 H87C 109.5 . .
N12 B1 N22 110.2(10) . .
N12 B1 N32 108.2(11) . .
N22 B1 N32 109.4(11) . .
N12 B1 H1 109.7 . .
N22 B1 H1 109.7 . .
N32 B1 H1 109.7 . .
N82 B2 N72 112.7(11) . .
N82 B2 N62 110.8(10) . .
N72 B2 N62 107.9(11) . .
N82 B2 H2 108.4 . .
N72 B2 H2 108.4 . .
N62 B2 H2 108.4 . .

loop_
_geom_bond_atom_site_label_1
_geom_bond_atom_site_label_2
_geom_bond_distance
_geom_bond_site_symmetry_2
U1 F2 2.086(6) .
U1 F1 2.090(6) .
U1 N31 2.545(9) .
U1 N71 2.582(9) .
U1 N11 2.596(10) .
U1 N81 2.615(10) .
U1 N61 2.677(9) .
U1 N21 2.678(9) .
N11 N12 1.342(15) .
N11 C15 1.353(15) .
N12 C13 1.346(16) .
N12 B1 1.546(17) .
N21 C25 1.374(14) .
N21 N22 1.390(12) .
N22 C23 1.346(15) .
N22 B1 1.553(18) .
N31 C35 1.357(14) .
N31 N32 1.369(12) .
N32 C33 1.374(14) .
N32 B1 1.558(17) .
N61 C65 1.335(14) .
N61 N62 1.392(13) .
N62 C63 1.363(15) .
N62 B2 1.587(17) .
N71 C75 1.351(14) .
N71 N72 1.376(12) .
N72 C73 1.344(13) .
N72 B2 1.524(17) .
N81 C85 1.333(14) .
N81 N82 1.375(14) .
N82 C83 1.339(17) .
N82 B2 1.520(16) .
C13 C14 1.46(2) .
C13 C16 1.471(19) .
C14 C15 1.346(18) .
C14 H14 0.9500 .
C15 C17 1.54(2) .
C16 H16A 0.9500 .
C16 H16B 0.9500 .
C17 H17A 0.9800 .
C17 H17B 0.9800 .
C17 H17C 0.9800 .
C23 C24 1.417(16) .
C23 C26 1.466(17) .
C24 C25 1.428(16) .
C24 H24 0.9500 .
C25 C27 1.642(19) .
C26 H26A 0.9800 .
C26 H26B 0.9800 .
C26 H26C 0.9800 .
C27 H27A 0.9800 .
C27 H27B 0.9800 .
C27 H27C 0.9800 .
C33 C34 1.435(18) .
C33 C36 1.476(17) .
C34 C35 1.363(17) .
C34 H34 0.9500 .
C35 C37 1.491(19) .
C36 H36A 0.9800 .
C36 H36B 0.9800 .
C36 H36C 0.9800 .
C37 H37A 0.9800 .
C37 H37B 0.9800 .
C37 H37C 0.9800 .
C63 C64 1.381(18) .
C63 C66 1.529(18) .
C64 C65 1.384(17) .
C64 H64 0.9500 .
C65 C67 1.535(17) .
C66 H66A 0.9800 .
C66 H66B 0.9800 .
C66 H66C 0.9800 .
C67 H67A 0.9800 .
C67 H67B 0.9800 .
C67 H67C 0.9800 .
C73 C74 1.418(17) .
C73 C76 1.474(16) .
C74 C75 1.363(16) .
C74 H74 0.9500 .
C75 C77 1.476(16) .
C76 H76A 0.9800 .
C76 H76B 0.9800 .
C76 H76C 0.9800 .
C77 H77A 0.9800 .
C77 H77B 0.9800 .
C77 H77C 0.9800 .
C83 C84 1.355(18) .
C83 C86 1.47(2) .
C84 C85 1.396(18) .
C84 H84 0.9500 .
C85 C87 1.582(19) .
C86 H86A 0.9800 .
C86 H86B 0.9800 .
C86 H86C 0.9800 .
C87 H87A 0.9800 .
C87 H87B 0.9800 .
C87 H87C 0.9800 .
B1 H1 1.0000 .
B2 H2 1.0000 .

loop_
_geom_torsion_atom_site_label_1
_geom_torsion_atom_site_label_2
_geom_torsion_atom_site_label_3
_geom_torsion_atom_site_label_4
_geom_torsion
_geom_torsion_site_symmetry_1
_geom_torsion_site_symmetry_2
_geom_torsion_site_symmetry_3
_geom_torsion_site_symmetry_4
C15 N11 N12 C13 0.9(14) . . . .
U1 N11 N12 C13 -174.0(8) . . . .
C15 N11 N12 B1 -164.7(11) . . . .
U1 N11 N12 B1 20.4(15) . . . .
C25 N21 N22 C23 -1.3(13) . . . .
U1 N21 N22 C23 -176.3(7) . . . .
C25 N21 N22 B1 167.2(11) . . . .
U1 N21 N22 B1 -7.9(13) . . . .
C35 N31 N32 C33 2.1(12) . . . .
U1 N31 N32 C33 -176.7(7) . . . .
C35 N31 N32 B1 177.7(11) . . . .
U1 N31 N32 B1 -1.1(14) . . . .
C65 N61 N62 C63 0.3(14) . . . .
U1 N61 N62 C63 -177.5(8) . . . .
C65 N61 N62 B2 172.1(11) . . . .
U1 N61 N62 B2 -5.7(14) . . . .
C75 N71 N72 C73 1.6(13) . . . .
U1 N71 N72 C73 -171.7(7) . . . .
C75 N71 N72 B2 176.1(10) . . . .
U1 N71 N72 B2 2.8(13) . . . .
C85 N81 N82 C83 1.7(13) . . . .
U1 N81 N82 C83 -173.1(8) . . . .
C85 N81 N82 B2 -165.7(11) . . . .
U1 N81 N82 B2 19.6(14) . . . .
N11 N12 C13 C14 -0.8(14) . . . .
B1 N12 C13 C14 164.4(12) . . . .
N11 N12 C13 C16 176.6(13) . . . .
B1 N12 C13 C16 -18(2) . . . .
N12 C13 C14 C15 0.4(15) . . . .
C16 C13 C14 C15 -177.0(14) . . . .
C13 C14 C15 N11 0.2(16) . . . .
C13 C14 C15 C17 -176.3(14) . . . .
N12 N11 C15 C14 -0.7(16) . . . .
U1 N11 C15 C14 173.7(9) . . . .
N12 N11 C15 C17 175.9(13) . . . .
U1 N11 C15 C17 -10(2) . . . .
N21 N22 C23 C24 -0.4(14) . . . .
B1 N22 C23 C24 -168.8(11) . . . .
N21 N22 C23 C26 178.2(11) . . . .
B1 N22 C23 C26 9.9(19) . . . .
N22 C23 C24 C25 1.9(14) . . . .
C26 C23 C24 C25 -176.6(12) . . . .
N22 N21 C25 C24 2.6(13) . . . .
U1 N21 C25 C24 176.5(7) . . . .
N22 N21 C25 C27 -178.5(11) . . . .
U1 N21 C25 C27 -4.7(19) . . . .
C23 C24 C25 N21 -2.8(14) . . . .
C23 C24 C25 C27 178.3(12) . . . .
N31 N32 C33 C34 -2.4(13) . . . .
B1 N32 C33 C34 -178.1(11) . . . .
N31 N32 C33 C36 -177.3(11) . . . .
B1 N32 C33 C36 7.1(18) . . . .
N32 C33 C34 C35 1.9(14) . . . .
C36 C33 C34 C35 176.4(13) . . . .
N32 N31 C35 C34 -0.8(13) . . . .
U1 N31 C35 C34 177.9(8) . . . .
N32 N31 C35 C37 179.8(11) . . . .
U1 N31 C35 C37 -1.5(17) . . . .
C33 C34 C35 N31 -0.8(15) . . . .
C33 C34 C35 C37 178.7(13) . . . .
N61 N62 C63 C64 0.5(15) . . . .
B2 N62 C63 C64 -171.3(12) . . . .
N61 N62 C63 C66 -177.9(13) . . . .
B2 N62 C63 C66 10(2) . . . .
N62 C63 C64 C65 -1.0(16) . . . .
C66 C63 C64 C65 177.4(14) . . . .
N62 N61 C65 C64 -0.9(15) . . . .
U1 N61 C65 C64 176.2(9) . . . .
N62 N61 C65 C67 -176.6(12) . . . .
U1 N61 C65 C67 1(2) . . . .
C63 C64 C65 N61 1.2(16) . . . .
C63 C64 C65 C67 177.0(13) . . . .
N71 N72 C73 C74 -1.6(13) . . . .
B2 N72 C73 C74 -175.9(11) . . . .
N71 N72 C73 C76 178.0(12) . . . .
B2 N72 C73 C76 4(2) . . . .
N72 C73 C74 C75 1.1(14) . . . .
C76 C73 C74 C75 -178.6(13) . . . .
N72 N71 C75 C74 -0.8(13) . . . .
U1 N71 C75 C74 172.0(7) . . . .
N72 N71 C75 C77 178.0(11) . . . .
U1 N71 C75 C77 -9.2(17) . . . .
C73 C74 C75 N71 -0.2(14) . . . .
C73 C74 C75 C77 -178.9(13) . . . .
N81 N82 C83 C84 0.0(15) . . . .
B2 N82 C83 C84 166.1(12) . . . .
N81 N82 C83 C86 179.8(12) . . . .
B2 N82 C83 C86 -14(2) . . . .
N82 C83 C84 C85 -1.7(15) . . . .
C86 C83 C84 C85 178.6(14) . . . .
N82 N81 C85 C84 -2.6(13) . . . .
U1 N81 C85 C84 171.6(8) . . . .
N82 N81 C85 C87 174.1(11) . . . .
U1 N81 C85 C87 -11.7(18) . . . .
C83 C84 C85 N81 2.7(15) . . . .
C83 C84 C85 C87 -173.6(13) . . . .
N11 N12 B1 N22 -74.0(15) . . . .
C13 N12 B1 N22 122.4(14) . . . .
N11 N12 B1 N32 45.5(15) . . . .
C13 N12 B1 N32 -118.0(13) . . . .
C23 N22 B1 N12 -128.1(13) . . . .
N21 N22 B1 N12 64.9(15) . . . .
C23 N22 B1 N32 113.0(13) . . . .
N21 N22 B1 N32 -54.0(14) . . . .
N31 N32 B1 N12 -58.0(15) . . . .
C33 N32 B1 N12 117.0(12) . . . .
N31 N32 B1 N22 62.1(14) . . . .
C33 N32 B1 N22 -122.9(12) . . . .
C83 N82 B2 N72 -117.3(14) . . . .
N81 N82 B2 N72 47.8(15) . . . .
C83 N82 B2 N62 121.7(13) . . . .
N81 N82 B2 N62 -73.3(14) . . . .
C73 N72 B2 N82 111.6(13) . . . .
N71 N72 B2 N82 -62.0(15) . . . .
C73 N72 B2 N62 -125.8(12) . . . .
N71 N72 B2 N62 60.6(13) . . . .
C63 N62 B2 N82 -123.8(13) . . . .
N61 N62 B2 N82 65.6(15) . . . .
C63 N62 B2 N72 112.3(14) . . . .
N61 N62 B2 N72 -58.2(14) . . . .
